data_7227222
loop_
_publ_author_name
'Gautam, Prashant'
'Kathe, Prasad'
'Bhanage, Bhalchandra M.'

_publ_section_title
;
 Pd/C catalyzed phenoxycarbonylation using N-formylsaccharin as a CO
 surrogate in propylene carbonate, a sustainable solvent
;
_journal_issue 3
_journal_name_full 'Green Chem.'
_journal_page_first 823
_journal_paper_doi 10.1039/C6GC03027K
_journal_volume 19
_journal_year 2017
_chemical_formula_moiety 'C14 H9 Br F2 O3'
_chemical_formula_sum 'C14 H9 Br F2 O3'
_chemical_formula_weight 343.12
_chemical_name_systematic '5-bromo-2,3-difluorophenyl 4-methoxybenzoate'
_space_group_crystal_system triclinic
_space_group_IT_number 2
_space_group_name_Hall '-P 1'
_space_group_name_H-M_alt 'P -1'
_symmetry_space_group_name_Hall '-P 1'
_symmetry_space_group_name_H-M 'P -1'
_atom_sites_solution_hydrogens geom
_audit_creation_method SHELXL-2014
_audit_update_record
;
2016-10-28 deposited with the CCDC.
2016-12-01 downloaded from the CCDC.
;
_cell_angle_alpha 71.172(4)
_cell_angle_beta 85.353(3)
_cell_angle_gamma 72.077(3)
_cell_formula_units_Z 2
_cell_length_a 6.6847(5)
_cell_length_b 8.2593(7)
_cell_length_c 12.7076(12)
_cell_measurement_reflns_used 9956
_cell_measurement_temperature 110(2)
_cell_measurement_theta_max 30.47
_cell_measurement_theta_min 2.72
_cell_volume 631.70(9)
_computing_cell_refinement 'Bruker SAINT'
_computing_data_collection 'Bruker APEX2'
_computing_data_reduction 'Bruker SAINT'
_computing_molecular_graphics 'Bruker SHELXTL'
_computing_publication_material 'Bruker SHELXTL'
_computing_structure_refinement 'SHELXL-2014 (Sheldrick 2014)'
_computing_structure_solution 'SHELXS-97 (Sheldrick 2008)'
_diffrn_ambient_temperature 110(2)
_diffrn_measured_fraction_theta_full 0.999
_diffrn_measured_fraction_theta_max 0.998
_diffrn_measurement_device_type 'Bruker APEX-II CCD'
_diffrn_measurement_method '\f and \w scans'
_diffrn_radiation_type MoK\a
_diffrn_radiation_wavelength 0.71073
_diffrn_reflns_av_R_equivalents 0.0604
_diffrn_reflns_av_unetI/netI 0.0332
_diffrn_reflns_Laue_measured_fraction_full 0.999
_diffrn_reflns_Laue_measured_fraction_max 0.998
_diffrn_reflns_limit_h_max 9
_diffrn_reflns_limit_h_min -9
_diffrn_reflns_limit_k_max 11
_diffrn_reflns_limit_k_min -11
_diffrn_reflns_limit_l_max 18
_diffrn_reflns_limit_l_min -18
_diffrn_reflns_number 31984
_diffrn_reflns_point_group_measured_fraction_full 0.999
_diffrn_reflns_point_group_measured_fraction_max 0.998
_diffrn_reflns_theta_full 25.242
_diffrn_reflns_theta_max 30.527
_diffrn_reflns_theta_min 2.724
_exptl_absorpt_coefficient_mu 3.282
_exptl_absorpt_correction_T_max 0.100
_exptl_absorpt_correction_T_min 0.070
_exptl_absorpt_correction_type multi-scan
_exptl_absorpt_process_details 'BRUKER SADABS'
_exptl_crystal_colour COLOURLESS
_exptl_crystal_density_diffrn 1.804
_exptl_crystal_description PLATE
_exptl_crystal_F_000 340
_exptl_crystal_recrystallization_method 'Re-crystallisation from solvent: n-hexane'
_exptl_crystal_size_max 0.15
_exptl_crystal_size_mid 0.14
_exptl_crystal_size_min 0.12
_refine_diff_density_max 0.375
_refine_diff_density_min -0.577
_refine_diff_density_rms 0.094
_refine_ls_extinction_method none
_refine_ls_goodness_of_fit_ref 1.061
_refine_ls_hydrogen_treatment RIDING
_refine_ls_matrix_type full
_refine_ls_number_parameters 182
_refine_ls_number_reflns 3870
_refine_ls_number_restraints 0
_refine_ls_restrained_S_all 1.061
_refine_ls_R_factor_all 0.0363
_refine_ls_R_factor_gt 0.0282
_refine_ls_shift/su_max 0.001
_refine_ls_shift/su_mean 0.000
_refine_ls_structure_factor_coef Fsqd
_refine_ls_weighting_details 'w=1/[\s^2^(Fo^2^)+(0.0191P)^2^+0.4475P] where P=(Fo^2^+2Fc^2^)/3'
_refine_ls_weighting_scheme calc
_refine_ls_wR_factor_gt 0.0575
_refine_ls_wR_factor_ref 0.0600
_reflns_Friedel_coverage 0.000
_reflns_number_gt 3420
_reflns_number_total 3870
_reflns_threshold_expression 'I > 2\s(I)'
_cod_data_source_file c6gc03027k2.cif
_cod_data_source_block S_44
_cod_depositor_comments
;
The following automatic conversions were performed:

'_exptl_absorpt_correction_type' value 'MULTI-SCAN' changed to
'multi-scan' according to
/usr/data/users/saulius/crontab/automatic-downloads/rss-feeds/RSC/lib/dictionaries/cif_core.dic
dictionary named 'cif_core.dic' version 2.4.2 from 2011-04-26.

Automatic conversion script
Id: cif_fix_values 4268 2015-11-12 08:31:59Z antanas 

 Adding full bibliography for 7227222.cif.
;
_cod_database_code 7227222
_shelx_space_group_comment
;
The symmetry employed for this shelxl refinement is uniquely defined
by the following loop, which should always be used as a source of
symmetry information in preference to the above space-group names.
They are only intended as comments.
;
_shelxl_version_number 2014-3

loop_
_space_group_symop_operation_xyz
'x, y, z'
'-x, -y, -z'

loop_
_atom_site_label
_atom_site_type_symbol
_atom_site_fract_x
_atom_site_fract_y
_atom_site_fract_z
_atom_site_U_iso_or_equiv
_atom_site_adp_type
_atom_site_occupancy
_atom_site_site_symmetry_order
_atom_site_calc_flag
_atom_site_refinement_flags_posn
_atom_site_refinement_flags_adp
Br1 Br 0.19919(3) 0.91529(2) 0.90334(2) 0.01984(6) Uani 1 1 d . .
F1 F 0.26222(16) 0.23914(13) 1.01602(9) 0.0229(2) Uani 1 1 d . .
F2 F 0.51146(16) 0.19046(13) 0.84338(9) 0.0230(2) Uani 1 1 d . .
O1 O 0.61300(18) 0.46637(16) 0.69023(9) 0.0182(2) Uani 1 1 d . .
O2 O 0.91125(19) 0.39038(18) 0.79037(10) 0.0223(3) Uani 1 1 d . .
O3 O 1.26389(18) 0.11614(15) 0.37885(9) 0.0167(2) Uani 1 1 d . .
C1 C 0.2980(2) 0.6869(2) 0.88320(13) 0.0137(3) Uani 1 1 d . .
C2 C 0.2421(2) 0.5455(2) 0.96000(13) 0.0144(3) Uani 1 1 d . .
H2 H 0.1567 0.5627 1.0213 0.017 Uiso 1 1 calc R U
C3 C 0.3140(2) 0.3796(2) 0.94464(13) 0.0154(3) Uani 1 1 d . .
C4 C 0.4410(2) 0.3533(2) 0.85637(14) 0.0155(3) Uani 1 1 d . .
C5 C 0.4955(2) 0.4959(2) 0.78147(13) 0.0149(3) Uani 1 1 d . .
C6 C 0.4241(2) 0.6656(2) 0.79321(13) 0.0144(3) Uani 1 1 d . .
H6 H 0.4602 0.7640 0.7414 0.017 Uiso 1 1 calc R U
C7 C 0.8281(2) 0.3948(2) 0.70876(13) 0.0139(3) Uani 1 1 d . .
C8 C 0.9330(2) 0.3274(2) 0.61807(12) 0.0126(3) Uani 1 1 d . .
C9 C 1.1526(2) 0.2583(2) 0.62318(13) 0.0140(3) Uani 1 1 d . .
H9 H 1.2291 0.2596 0.6826 0.017 Uiso 1 1 calc R U
C10 C 1.2585(2) 0.1881(2) 0.54223(13) 0.0149(3) Uani 1 1 d . .
H10 H 1.4075 0.1410 0.5461 0.018 Uiso 1 1 calc R U
C11 C 1.1460(2) 0.1867(2) 0.45462(13) 0.0131(3) Uani 1 1 d . .
C12 C 0.9273(2) 0.2546(2) 0.44889(13) 0.0143(3) Uani 1 1 d . .
H12 H 0.8509 0.2534 0.3895 0.017 Uiso 1 1 calc R U
C13 C 0.8221(2) 0.3242(2) 0.53117(13) 0.0141(3) Uani 1 1 d . .
H13 H 0.6730 0.3700 0.5279 0.017 Uiso 1 1 calc R U
C14 C 1.1565(3) 0.1182(2) 0.28486(14) 0.0191(3) Uani 1 1 d . .
H14A H 1.0525 0.0530 0.3108 0.029 Uiso 1 1 calc R U
H14B H 1.2584 0.0606 0.2381 0.029 Uiso 1 1 calc R U
H14C H 1.0851 0.2424 0.2415 0.029 Uiso 1 1 calc R U

loop_
_atom_site_aniso_label
_atom_site_aniso_U_11
_atom_site_aniso_U_22
_atom_site_aniso_U_33
_atom_site_aniso_U_23
_atom_site_aniso_U_13
_atom_site_aniso_U_12
Br1 0.02314(9) 0.01611(8) 0.02182(9) -0.01035(6) 0.00235(6) -0.00388(6)
F1 0.0252(5) 0.0195(5) 0.0243(5) -0.0040(4) 0.0071(4) -0.0115(4)
F2 0.0271(5) 0.0174(5) 0.0276(6) -0.0138(4) 0.0023(4) -0.0043(4)
O1 0.0136(5) 0.0266(6) 0.0133(5) -0.0105(5) 0.0028(4) -0.0010(4)
O2 0.0188(6) 0.0343(7) 0.0180(6) -0.0158(5) 0.0013(5) -0.0062(5)
O3 0.0160(5) 0.0204(6) 0.0141(5) -0.0097(5) 0.0017(4) -0.0018(4)
C1 0.0129(7) 0.0148(7) 0.0144(7) -0.0071(6) -0.0005(5) -0.0026(5)
C2 0.0111(7) 0.0211(8) 0.0126(7) -0.0075(6) 0.0018(5) -0.0051(6)
C3 0.0142(7) 0.0162(7) 0.0161(7) -0.0035(6) 0.0009(6) -0.0068(6)
C4 0.0153(7) 0.0153(7) 0.0174(7) -0.0088(6) -0.0013(6) -0.0024(6)
C5 0.0129(7) 0.0217(8) 0.0108(7) -0.0082(6) 0.0016(5) -0.0029(6)
C6 0.0143(7) 0.0176(7) 0.0122(7) -0.0050(6) 0.0014(5) -0.0059(6)
C7 0.0144(7) 0.0142(7) 0.0133(7) -0.0050(6) 0.0028(5) -0.0046(5)
C8 0.0147(7) 0.0118(7) 0.0114(7) -0.0047(5) 0.0022(5) -0.0034(5)
C9 0.0142(7) 0.0157(7) 0.0126(7) -0.0051(6) -0.0007(5) -0.0041(5)
C10 0.0117(7) 0.0160(7) 0.0161(7) -0.0059(6) 0.0003(5) -0.0021(5)
C11 0.0149(7) 0.0109(6) 0.0134(7) -0.0051(5) 0.0026(5) -0.0031(5)
C12 0.0145(7) 0.0162(7) 0.0124(7) -0.0060(6) -0.0013(5) -0.0030(5)
C13 0.0127(7) 0.0141(7) 0.0148(7) -0.0054(6) 0.0017(5) -0.0023(5)
C14 0.0219(8) 0.0229(8) 0.0146(7) -0.0105(6) 0.0007(6) -0.0050(6)

loop_
_atom_type_symbol
_atom_type_description
_atom_type_scat_dispersion_real
_atom_type_scat_dispersion_imag
_atom_type_scat_source
C C 0.0033 0.0016 'International Tables Vol C Tables 4.2.6.8 and 6.1.1.4'
H H 0.0000 0.0000 'International Tables Vol C Tables 4.2.6.8 and 6.1.1.4'
O O 0.0106 0.0060 'International Tables Vol C Tables 4.2.6.8 and 6.1.1.4'
Br Br -0.2901 2.4595 'International Tables Vol C Tables 4.2.6.8 and 6.1.1.4'
F F 0.0171 0.0103 'International Tables Vol C Tables 4.2.6.8 and 6.1.1.4'

loop_
_geom_angle_atom_site_label_1
_geom_angle_atom_site_label_2
_geom_angle_atom_site_label_3
_geom_angle
C7 O1 C5 115.61(12)
C11 O3 C14 117.71(12)
C2 C1 C6 122.27(14)
C2 C1 Br1 118.37(11)
C6 C1 Br1 119.36(12)
C3 C2 C1 118.08(14)
C3 C2 H2 121.0
C1 C2 H2 121.0
F1 C3 C2 120.27(14)
F1 C3 C4 118.56(14)
C2 C3 C4 121.17(15)
F2 C4 C5 120.00(14)
F2 C4 C3 120.36(15)
C5 C4 C3 119.65(14)
C4 C5 C6 120.95(14)
C4 C5 O1 117.85(14)
C6 C5 O1 121.08(14)
C5 C6 C1 117.88(14)
C5 C6 H6 121.1
C1 C6 H6 121.1
O2 C7 O1 121.92(14)
O2 C7 C8 126.52(15)
O1 C7 C8 111.56(13)
C13 C8 C9 119.50(14)
C13 C8 C7 122.55(14)
C9 C8 C7 117.90(14)
C10 C9 C8 120.31(14)
C10 C9 H9 119.8
C8 C9 H9 119.8
C9 C10 C11 119.85(14)
C9 C10 H10 120.1
C11 C10 H10 120.1
O3 C11 C12 124.11(14)
O3 C11 C10 115.55(13)
C12 C11 C10 120.34(14)
C13 C12 C11 119.33(14)
C13 C12 H12 120.3
C11 C12 H12 120.3
C8 C13 C12 120.66(14)
C8 C13 H13 119.7
C12 C13 H13 119.7
O3 C14 H14A 109.5
O3 C14 H14B 109.5
H14A C14 H14B 109.5
O3 C14 H14C 109.5
H14A C14 H14C 109.5
H14B C14 H14C 109.5

loop_
_geom_bond_atom_site_label_1
_geom_bond_atom_site_label_2
_geom_bond_distance
Br1 C1 1.8910(15)
F1 C3 1.3437(18)
F2 C4 1.3414(18)
O1 C7 1.3836(19)
O1 C5 1.3922(18)
O2 C7 1.201(2)
O3 C11 1.3581(18)
O3 C14 1.4354(19)
C1 C2 1.390(2)
C1 C6 1.390(2)
C2 C3 1.378(2)
C2 H2 0.9500
C3 C4 1.384(2)
C4 C5 1.382(2)
C5 C6 1.388(2)
C6 H6 0.9500
C7 C8 1.474(2)
C8 C13 1.391(2)
C8 C9 1.400(2)
C9 C10 1.382(2)
C9 H9 0.9500
C10 C11 1.398(2)
C10 H10 0.9500
C11 C12 1.394(2)
C12 C13 1.392(2)
C12 H12 0.9500
C13 H13 0.9500
C14 H14A 0.9800
C14 H14B 0.9800
C14 H14C 0.9800
